data_2230974
loop_
_publ_author_name
'Barkley, Madison C.'
'Yang, Hexiong'
'Evans, Stanley H.'
'Downs, Robert T.'
'Origlieri, Marcus J.'

_publ_section_title
;
 Redetermination of despujolsite, Ca~3~Mn^4+^(SO~4~)~2~(OH)~6~.3H~2~O
;
_journal_coeditor_code WM2518
_journal_issue 9
_journal_name_full 'Acta Crystallographica, Section E'
_journal_page_first i47
_journal_page_last i48
_journal_paper_doi 10.1107/S1600536811030911
_journal_volume 67
_journal_year 2011
_chemical_formula_iupac 'Ca3 Mn (S O4)2 (O H)6, 3H2 O'
_chemical_formula_moiety 'Ca3 H6 Mn O14 S2, 3(H2 O)'
_chemical_formula_sum 'Ca3 H12 Mn O17 S2'
_chemical_formula_weight 523.40
_chemical_name_systematic
;
tricalcium manganese bis(sulfate) hexahydroxide trihydrate
;
_space_group_IT_number 190
_symmetry_cell_setting hexagonal
_symmetry_space_group_name_Hall 'P -6c -2c'
_symmetry_space_group_name_H-M 'P -6 2 c'
_atom_sites_solution_hydrogens difmap
_atom_sites_solution_primary direct
_atom_sites_solution_secondary difmap
_audit_creation_method SHELXL-97
_cell_angle_alpha 90.00
_cell_angle_beta 90.00
_cell_angle_gamma 120.00
_cell_formula_units_Z 2
_cell_length_a 8.5405(5)
_cell_length_b 8.5405(5)
_cell_length_c 10.8094(9)
_cell_measurement_reflns_used 1145
_cell_measurement_temperature 293(2)
_cell_measurement_theta_max 31.95
_cell_measurement_theta_min 2.75
_cell_volume 682.81(8)
_computing_cell_refinement 'SAINT (Bruker, 2005)'
_computing_data_collection 'APEX2 (Bruker, 2003)'
_computing_data_reduction 'SAINT (Bruker, 2005)'
_computing_molecular_graphics 'XtalDraw (Downs & Hall-Wallace, 2003)'
_computing_publication_material 'SHELXTL (Sheldrick, 2008b)'
_computing_structure_refinement 'SHELXL97 (Sheldrick, 2008b)'
_computing_structure_solution 'SHELXS97 (Sheldrick, 2008b)'
_diffrn_ambient_temperature 293(2)
_diffrn_measured_fraction_theta_full 0.988
_diffrn_measured_fraction_theta_max 0.988
_diffrn_measurement_device_type 'Bruker APEXII CCD area-detector'
_diffrn_measurement_method '\f and \w'
_diffrn_radiation_monochromator graphite
_diffrn_radiation_source 'fine-focus sealed tube'
_diffrn_radiation_type MoK\a
_diffrn_radiation_wavelength 0.71073
_diffrn_reflns_av_R_equivalents 0.0506
_diffrn_reflns_av_sigmaI/netI 0.0287
_diffrn_reflns_limit_h_max 11
_diffrn_reflns_limit_h_min -12
_diffrn_reflns_limit_k_max 12
_diffrn_reflns_limit_k_min -12
_diffrn_reflns_limit_l_max 15
_diffrn_reflns_limit_l_min -16
_diffrn_reflns_number 6018
_diffrn_reflns_theta_full 32.63
_diffrn_reflns_theta_max 32.63
_diffrn_reflns_theta_min 2.75
_diffrn_standards_number 0
_exptl_absorpt_coefficient_mu 2.494
_exptl_absorpt_correction_T_max 0.9068
_exptl_absorpt_correction_T_min 0.8448
_exptl_absorpt_correction_type multi-scan
_exptl_absorpt_process_details '(SADABS; Sheldrick, 2008a)'
_exptl_crystal_colour yellow
_exptl_crystal_density_diffrn 2.546
_exptl_crystal_density_method 'not measured'
_exptl_crystal_description euhedral
_exptl_crystal_F_000 530
_exptl_crystal_size_max 0.07
_exptl_crystal_size_mid 0.06
_exptl_crystal_size_min 0.04
_refine_diff_density_max 0.452
_refine_diff_density_min -0.301
_refine_ls_abs_structure_details 'Flack (1983), 305 Friedel pairs'
_refine_ls_abs_structure_Flack 0.0(9)
_refine_ls_extinction_coef 0.0142(11)
_refine_ls_extinction_expression Fc^*^=kFc[1+0.001xFc^2^\l^3^/sin(2\q)]^-1/4^
_refine_ls_extinction_method 'SHELXL97 (Sheldrick, 2008)'
_refine_ls_goodness_of_fit_ref 1.060
_refine_ls_hydrogen_treatment refall
_refine_ls_matrix_type full
_refine_ls_number_constraints 0
_refine_ls_number_parameters 49
_refine_ls_number_reflns 871
_refine_ls_number_restraints 0
_refine_ls_restrained_S_all 1.060
_refine_ls_R_factor_all 0.0312
_refine_ls_R_factor_gt 0.0235
_refine_ls_shift/su_max 0.000
_refine_ls_shift/su_mean 0.000
_refine_ls_structure_factor_coef Fsqd
_refine_ls_weighting_details 'calc w=1/[\s^2^(Fo^2^)+(0.0113P)^2^+0.2266P] where P=(Fo^2^+2Fc^2^)/3'
_refine_ls_weighting_scheme calc
_refine_ls_wR_factor_gt 0.0459
_refine_ls_wR_factor_ref 0.0480
_reflns_number_gt 758
_reflns_number_total 871
_reflns_threshold_expression I>2sigma(I)
_cod_data_source_file wm2518.cif
_cod_data_source_block I
_cod_database_code 2230974
_cod_database_fobs_code 2230974

loop_
_symmetry_equiv_pos_as_xyz
'x, y, z'
'-y, x-y, z'
'-x+y, -x, z'
'x, y, -z+1/2'
'-y, x-y, -z+1/2'
'-x+y, -x, -z+1/2'
'y, x, -z'
'x-y, -y, -z'
'-x, -x+y, -z'
'y, x, z+1/2'
'x-y, -y, z+1/2'
'-x, -x+y, z+1/2'

loop_
_atom_site_type_symbol
_atom_site_label
_atom_site_fract_x
_atom_site_fract_y
_atom_site_fract_z
_atom_site_U_iso_or_equiv
_atom_site_adp_type
_atom_site_calc_flag
_atom_site_refinement_flags
_atom_site_occupancy
_atom_site_disorder_assembly
_atom_site_disorder_group
Mn Mn 0.0000 0.0000 0.0000 0.00846(12) Uani d S 1 . .
Ca Ca 0.1521(3) 0.30348(5) 0.2500 0.01085(10) Uani d S 1 . .
S S 0.3333 0.6667 0.02544(5) 0.00936(12) Uani d S 1 . .
O O1 0.3333 0.6667 -0.11153(15) 0.0167(4) Uani d S 1 . .
O O2 0.2419(10) 0.47842(15) 0.06891(10) 0.0188(3) Uani d . 1 . .
O OH3 0.8945(8) 0.0966(8) 0.11070(10) 0.0109(3) Uani d . 1 . .
O OW4 0.5006(12) 0.4853(12) 0.2500 0.0171(5) Uani d S 1 . .
H H1 0.836(6) 0.125(6) 0.076(2) 0.026(8) Uiso d . 1 . .
H H2 0.521(9) 0.445(9) 0.193(2) 0.046(10) Uiso d . 1 . .

loop_
_atom_site_aniso_label
_atom_site_aniso_U_11
_atom_site_aniso_U_22
_atom_site_aniso_U_33
_atom_site_aniso_U_12
_atom_site_aniso_U_13
_atom_site_aniso_U_23
Mn 0.00919(15) 0.00919(15) 0.0070(2) 0.00460(8) 0.000 0.000
Ca 0.0137(10) 0.00918(19) 0.00980(16) 0.0058(10) 0.000 0.000
S 0.01001(16) 0.01001(16) 0.0081(2) 0.00501(8) 0.000 0.000
O1 0.0213(6) 0.0213(6) 0.0075(7) 0.0107(3) 0.000 0.000
O2 0.027(3) 0.0106(5) 0.0170(5) 0.008(2) 0.004(3) 0.0033(4)
OH3 0.0084(15) 0.0148(19) 0.0107(4) 0.0067(6) -0.0006(16) -0.0004(16)
OW4 0.019(2) 0.023(2) 0.0136(6) 0.0138(12) 0.000 0.000

loop_
_atom_type_symbol
_atom_type_description
_atom_type_scat_dispersion_real
_atom_type_scat_dispersion_imag
_atom_type_scat_source
O O 0.0106 0.0060 'International Tables Vol C Tables 4.2.6.8 and 6.1.1.4'
H H 0.0000 0.0000 'International Tables Vol C Tables 4.2.6.8 and 6.1.1.4'
S S 0.1246 0.1234 'International Tables Vol C Tables 4.2.6.8 and 6.1.1.4'
Ca Ca 0.2262 0.3064 'International Tables Vol C Tables 4.2.6.8 and 6.1.1.4'
Mn Mn 0.3368 0.7283 'International Tables Vol C Tables 4.2.6.8 and 6.1.1.4'

loop_
_geom_angle_atom_site_label_1
_geom_angle_atom_site_label_2
_geom_angle_atom_site_label_3
_geom_angle_site_symmetry_1
_geom_angle_site_symmetry_3
_geom_angle
_geom_angle_publ_flag
OH3 Mn OH3 3_665 8_455 177.7(4) ?
OH3 Mn OH3 3_665 1_455 85.08(5) ?
OH3 Mn OH3 8_455 1_455 93.4(3) ?
OH3 Mn OH3 3_665 2_545 85.08(5) ?
OH3 Mn OH3 8_455 2_545 96.5(3) ?
OH3 Mn OH3 1_455 2_545 85.08(5) ?
OH3 Mn OH3 3_665 7_545 96.5(3) ?
OH3 Mn OH3 8_455 7_545 85.08(5) ?
OH3 Mn OH3 1_455 7_545 177.7(4) ?
OH3 Mn OH3 2_545 7_545 93.4(3) ?
OH3 Mn OH3 3_665 9_665 93.4(3) ?
OH3 Mn OH3 8_455 9_665 85.08(5) ?
OH3 Mn OH3 1_455 9_665 96.5(3) ?
OH3 Mn OH3 2_545 9_665 177.7(4) ?
OH3 Mn OH3 7_545 9_665 85.08(5) ?
O2 S O2 3_565 2_665 110.28(5) ?
O2 S O2 3_565 . 110.28(5) ?
O2 S O2 2_665 . 110.28(5) ?
O2 S O1 3_565 . 108.65(5) ?
O2 S O1 2_665 . 108.65(5) ?
O2 S O1 . . 108.65(5) ?

loop_
_geom_bond_atom_site_label_1
_geom_bond_atom_site_label_2
_geom_bond_site_symmetry_2
_geom_bond_distance
_geom_bond_publ_flag
Mn OH3 3_665 1.9149(11) y
Mn OH3 8_455 1.9149(11) ?
Mn OH3 1_455 1.9149(11) ?
Mn OH3 2_545 1.9149(11) ?
Mn OH3 7_545 1.9149(11) ?
Mn OH3 9_665 1.9149(11) ?
Ca O2 4 2.3465(11) y
Ca O2 . 2.3465(11) ?
Ca OH3 3_665 2.456(5) y
Ca OH3 6_665 2.456(5) ?
Ca OH3 1_455 2.518(5) ?
Ca OH3 4_455 2.518(5) y
Ca OW4 . 2.578(9) y
Ca OW4 3_565 2.690(9) y
S O2 3_565 1.4697(11) ?
S O2 2_665 1.4697(11) ?
S O2 . 1.4697(11) y
S O1 . 1.4806(18) y

loop_
_geom_hbond_atom_site_label_D
_geom_hbond_atom_site_label_H
_geom_hbond_atom_site_label_A
_geom_hbond_site_symmetry_A
_geom_hbond_distance_DH
_geom_hbond_distance_HA
_geom_hbond_distance_DA
_geom_hbond_angle_DHA
OH3 H1 O2 9_655 0.75(2) 2.11(2) 2.8193(16) 158(3)
OW4 H2 O1 7 0.77(2) 2.10(2) 2.7892(18) 150(3)
